data_5000212
loop_
_publ_author_name
'Fang, J. H.'
'Newnham, R. E.'

_publ_section_title
;
 The Crystal Structure of Sinhalite
;
_journal_issue 269
_journal_name_full 'Mineralogical Magazine'
_journal_page_first 196
_journal_page_last 199
_journal_paper_doi 10.1180/minmag.1965.035.269.22
_journal_volume 35
_journal_year 1965
_chemical_compound_source 'Sri Lanka'
_chemical_formula_sum 'Al Mg B O4'
_chemical_name_mineral Sinhalite
_chemical_name_systematic 'Aluminium magnesium tetraoxoborate'
_space_group_IT_number 62
_symmetry_cell_setting orthorhombic
_symmetry_Int_Tables_number 62
_symmetry_space_group_name_Hall '-P 2ac 2n'
_symmetry_space_group_name_H-M 'P n m a'
_cell_angle_alpha 90
_cell_angle_beta 90
_cell_angle_gamma 90
_cell_formula_units_Z 4
_cell_length_a 9.878
_cell_length_b 5.675
_cell_length_c 4.328
_cell_volume 242.6
_database_code_amcsd 0014441
_exptl_crystal_density_diffrn 3.452
_exptl_crystal_density_meas 3.49(0)
_refine_ls_R_factor_all 0.11
_cod_database_code 5000212

loop_
_space_group_symop_operation_xyz
x,y,z
1/2+x,1/2-y,1/2-z
-x,1/2+y,-z
1/2-x,-y,1/2+z
-x,-y,-z
1/2-x,1/2+y,1/2+z
x,1/2-y,z
1/2+x,y,1/2-z

loop_
_atom_site_label
_atom_site_type_symbol
_atom_site_symmetry_multiplicity
_atom_site_Wyckoff_symbol
_atom_site_fract_x
_atom_site_fract_y
_atom_site_fract_z
_atom_site_occupancy
_atom_site_attached_hydrogens
_atom_site_calc_flag
Al1 Al3+ 4 a 0. 0. 0. 1. 0 d
Mg1 Mg2+ 4 c 0.2762(3) 0.25 -0.0164(7) 1. 0 d
B1 B3+ 4 c 0.0884(8) 0.25 0.4057(18) 1. 0 d
O1 O2- 4 c 0.0798(4) 0.25 0.7418(9) 1. 0 d
O2 O2- 4 c 0.4450(4) 0.25 0.2559(9) 1. 0 d
O3 O2- 8 d 0.1487(4) 0.0410(7) 0.2658(9) 1. 0 d

loop_
_atom_type_symbol
_atom_type_oxidation_number
Al3+ 3.000
Mg2+ 2.000
B3+ 3.000
O2- -2.000

loop_
_cod_related_entry_id
_cod_related_entry_database
_cod_related_entry_code
1 AMCSD 0014441
